data_7055497
loop_
_publ_author_name
'Rai, Sunil K.'
'Singh, Praveen'
'Khanam, Shaziya'
'Tewari, Ashish K.'

_publ_section_title
;
 Polymorphic study and anti-inflammatory activity of a 3-cyano-2-pyridone
 based flexible model
;
_journal_issue 6
_journal_name_full 'New J. Chem.'
_journal_page_first 5577
_journal_paper_doi 10.1039/C5NJ03683F
_journal_volume 40
_journal_year 2016
_chemical_formula_moiety 'C29 H24 N4 O2'
_chemical_formula_sum 'C29 H24 N4 O2'
_chemical_formula_weight 460.52
_chemical_name_systematic
; 
 2-(3-(3-cyano-6-methyl-2-oxo-4-phenylpyridin-1(2H)-yl)propoxy)-4-methyl-6-phenylnicotinonitrile 
;
_space_group_IT_number 14
_symmetry_cell_setting monoclinic
_symmetry_space_group_name_Hall '-P 2yn'
_symmetry_space_group_name_H-M 'P 1 21/n 1'
_atom_sites_solution_hydrogens geom
_atom_sites_solution_primary direct
_atom_sites_solution_secondary difmap
_audit_creation_method SHELXL-97
_audit_update_record
;
2013-07-11 deposited with the CCDC.
2016-04-18 downloaded from the CCDC.
;
_cell_angle_alpha 90.00
_cell_angle_beta 95.641(9)
_cell_angle_gamma 90.00
_cell_formula_units_Z 4
_cell_length_a 7.2217(6)
_cell_length_b 14.0412(13)
_cell_length_c 24.134(2)
_cell_measurement_temperature 293(2)
_cell_volume 2435.4(4)
_computing_structure_refinement 'SHELXL-97 (Sheldrick, 1997)'
_computing_structure_solution 'SHELXS-97 (Sheldrick, 1990)'
_diffrn_ambient_temperature 293(2)
_diffrn_detector_area_resol_mean 16.0938
_diffrn_measured_fraction_theta_full 25.24
_diffrn_measured_fraction_theta_max 25.24
_diffrn_measurement_device_type 'Xcalibur, Eos'
_diffrn_measurement_method '\w scans'
_diffrn_radiation_monochromator graphite
_diffrn_radiation_source 'fine-focus sealed tube'
_diffrn_radiation_type MoK\a
_diffrn_radiation_wavelength 0.71073
_diffrn_reflns_av_R_equivalents 0.0263
_diffrn_reflns_av_sigmaI/netI 0.0466
_diffrn_reflns_limit_h_max 8
_diffrn_reflns_limit_h_min -9
_diffrn_reflns_limit_k_max 18
_diffrn_reflns_limit_k_min -17
_diffrn_reflns_limit_l_max 25
_diffrn_reflns_limit_l_min -32
_diffrn_reflns_number 11552
_diffrn_reflns_theta_full 29.04
_diffrn_reflns_theta_max 29.04
_diffrn_reflns_theta_min 3.18
_exptl_absorpt_coefficient_mu 0.081
_exptl_absorpt_correction_T_max 1.00000
_exptl_absorpt_correction_T_min 0.96768
_exptl_absorpt_correction_type multi-scan
_exptl_absorpt_process_details CrysAlisPro
_exptl_crystal_colour yellow
_exptl_crystal_density_diffrn 1.256
_exptl_crystal_density_method 'not measured'
_exptl_crystal_F_000 968
_exptl_crystal_size_max 0.53
_exptl_crystal_size_mid 0.51
_exptl_crystal_size_min 0.48
_refine_diff_density_max 0.311
_refine_diff_density_min -0.211
_refine_diff_density_rms 0.036
_refine_ls_extinction_method none
_refine_ls_goodness_of_fit_ref 0.992
_refine_ls_hydrogen_treatment mixed
_refine_ls_matrix_type full
_refine_ls_number_parameters 328
_refine_ls_number_reflns 5549
_refine_ls_number_restraints 0
_refine_ls_restrained_S_all 0.992
_refine_ls_R_factor_all 0.0956
_refine_ls_R_factor_gt 0.0531
_refine_ls_shift/su_max 0.015
_refine_ls_shift/su_mean 0.002
_refine_ls_structure_factor_coef Fsqd
_refine_ls_weighting_details 'calc w=1/[\s^2^(Fo^2^)+(0.0547P)^2^+0.5265P] where P=(Fo^2^+2Fc^2^)/3'
_refine_ls_weighting_scheme calc
_refine_ls_wR_factor_gt 0.1172
_refine_ls_wR_factor_ref 0.1393
_reflns_number_gt 3437
_reflns_number_total 5549
_reflns_threshold_expression >2sigma(I)
_cod_data_source_file c5nj03683f2.cif
_cod_data_source_block shelxl
_cod_depositor_comments 'Adding full bibliography for 7055496--7055497.cif.'
_cod_original_sg_symbol_H-M 'P 21/n'
_cod_database_code 7055497

loop_
_symmetry_equiv_pos_as_xyz
'x, y, z'
'-x+1/2, y+1/2, -z+1/2'
'-x, -y, -z'
'x-1/2, -y-1/2, z-1/2'

loop_
_atom_site_label
_atom_site_type_symbol
_atom_site_fract_x
_atom_site_fract_y
_atom_site_fract_z
_atom_site_U_iso_or_equiv
_atom_site_adp_type
_atom_site_occupancy
_atom_site_symmetry_multiplicity
_atom_site_calc_flag
_atom_site_refinement_flags
H12A H -0.405(3) -0.0027(18) -0.0647(9) 0.068(7) Uiso 1 1 d .
H12C H -0.249(3) 0.0693(18) -0.0334(11) 0.085(8) Uiso 1 1 d .
H12B H -0.375(3) 0.101(2) -0.0869(11) 0.084(9) Uiso 1 1 d .
N3 N 0.07865(19) 0.39309(12) 0.05521(6) 0.0430(4) Uani 1 1 d .
O2 O -0.01253(18) 0.24478(10) 0.02178(6) 0.0556(4) Uani 1 1 d .
N1 N -0.0234(2) 0.06609(11) -0.11705(7) 0.0436(4) Uani 1 1 d .
C7 C -0.0802(2) -0.10707(13) -0.17308(7) 0.0390(4) Uani 1 1 d .
C24 C -0.0419(2) 0.32298(14) 0.05199(8) 0.0432(5) Uani 1 1 d .
C6 C -0.1213(3) -0.19846(13) -0.20226(7) 0.0417(4) Uani 1 1 d .
C23 C -0.2057(2) 0.32256(15) 0.07887(8) 0.0437(5) Uani 1 1 d .
C10 C 0.1084(3) 0.03846(14) -0.15282(8) 0.0460(5) Uani 1 1 d .
C20 C 0.0404(2) 0.47035(14) 0.08593(7) 0.0408(4) Uani 1 1 d .
O1 O 0.2424(2) 0.09010(11) -0.15863(7) 0.0665(4) Uani 1 1 d .
C19 C 0.1839(2) 0.54582(13) 0.09029(7) 0.0399(4) Uani 1 1 d .
C22 C -0.2475(2) 0.40221(15) 0.10924(8) 0.0453(5) Uani 1 1 d .
C8 C -0.2004(3) -0.07364(14) -0.13482(8) 0.0444(5) Uani 1 1 d .
H8 H -0.3012 -0.1112 -0.1274 0.053 Uiso 1 1 calc R
C9 C -0.1748(2) 0.01145(13) -0.10826(8) 0.0423(4) Uani 1 1 d .
C21 C -0.1221(2) 0.47693(15) 0.11199(8) 0.0461(5) Uani 1 1 d .
H21 H -0.1468 0.5319 0.1314 0.055 Uiso 1 1 calc R
C14 C 0.2994(2) 0.55705(15) 0.04802(8) 0.0465(5) Uani 1 1 d .
H14 H 0.2817 0.5195 0.0162 0.056 Uiso 1 1 calc R
C27 C 0.1589(3) 0.24013(16) -0.00385(10) 0.0584(6) Uani 1 1 d .
H27A H 0.2646 0.2388 0.0242 0.070 Uiso 1 1 calc R
H27B H 0.1710 0.2948 -0.0278 0.070 Uiso 1 1 calc R
C26 C -0.3206(3) 0.23930(17) 0.07479(9) 0.0554(6) Uani 1 1 d .
C11 C 0.0701(2) -0.05000(13) -0.18190(8) 0.0418(4) Uani 1 1 d .
C29 C 0.0120(3) 0.15860(14) -0.08872(9) 0.0516(5) Uani 1 1 d .
H29A H -0.1043 0.1840 -0.0781 0.062 Uiso 1 1 calc R
H29B H 0.0606 0.2032 -0.1144 0.062 Uiso 1 1 calc R
C16 C 0.4706(3) 0.67880(15) 0.10023(10) 0.0570(6) Uani 1 1 d .
H16 H 0.5672 0.7228 0.1037 0.068 Uiso 1 1 calc R
C1 C -0.3043(3) -0.22120(16) -0.22115(8) 0.0528(5) Uani 1 1 d .
H1 H -0.3995 -0.1787 -0.2156 0.063 Uiso 1 1 calc R
C13 C 0.1955(3) -0.07153(15) -0.22268(9) 0.0503(5) Uani 1 1 d .
C5 C 0.0171(3) -0.26336(14) -0.21118(8) 0.0513(5) Uani 1 1 d .
H5 H 0.1404 -0.2491 -0.1992 0.062 Uiso 1 1 calc R
C18 C 0.2140(3) 0.60270(15) 0.13738(9) 0.0515(5) Uani 1 1 d .
H18 H 0.1370 0.5965 0.1659 0.062 Uiso 1 1 calc R
C28 C 0.1491(3) 0.14930(16) -0.03741(9) 0.0561(6) Uani 1 1 d .
H28A H 0.1114 0.0973 -0.0146 0.067 Uiso 1 1 calc R
H28B H 0.2713 0.1345 -0.0485 0.067 Uiso 1 1 calc R
N2 N 0.2953(3) -0.08517(15) -0.25597(9) 0.0754(6) Uani 1 1 d .
C15 C 0.4408(3) 0.62386(16) 0.05312(9) 0.0543(5) Uani 1 1 d .
H15 H 0.5163 0.6317 0.0244 0.065 Uiso 1 1 calc R
C17 C 0.3567(3) 0.66830(16) 0.14233(9) 0.0587(6) Uani 1 1 d .
H17 H 0.3761 0.7056 0.1742 0.070 Uiso 1 1 calc R
C2 C -0.3454(3) -0.30683(19) -0.24809(9) 0.0656(7) Uani 1 1 d .
H2 H -0.4677 -0.3210 -0.2612 0.079 Uiso 1 1 calc R
C12 C -0.3111(4) 0.04738(19) -0.07046(13) 0.0616(6) Uani 1 1 d .
C4 C -0.0253(4) -0.34908(16) -0.23761(9) 0.0653(6) Uani 1 1 d .
H4 H 0.0691 -0.3920 -0.2432 0.078 Uiso 1 1 calc R
C25 C -0.4192(3) 0.40626(18) 0.13955(10) 0.0657(7) Uani 1 1 d .
H25A H -0.4891 0.3485 0.1329 0.099 Uiso 1 1 calc R
H25B H -0.4941 0.4596 0.1263 0.099 Uiso 1 1 calc R
H25C H -0.3841 0.4132 0.1787 0.099 Uiso 1 1 calc R
N4 N -0.4122(3) 0.17317(17) 0.07212(11) 0.0870(7) Uani 1 1 d .
C3 C -0.2066(4) -0.37095(18) -0.25557(10) 0.0696(7) Uani 1 1 d .
H3 H -0.2353 -0.4291 -0.2728 0.084 Uiso 1 1 calc R

loop_
_atom_site_aniso_label
_atom_site_aniso_U_11
_atom_site_aniso_U_22
_atom_site_aniso_U_33
_atom_site_aniso_U_23
_atom_site_aniso_U_13
_atom_site_aniso_U_12
N3 0.0392(8) 0.0474(9) 0.0427(9) -0.0046(8) 0.0059(7) -0.0087(7)
O2 0.0447(8) 0.0548(9) 0.0691(9) -0.0154(8) 0.0141(7) -0.0168(7)
N1 0.0448(9) 0.0355(8) 0.0509(10) -0.0018(8) 0.0067(7) -0.0029(7)
C7 0.0411(10) 0.0350(10) 0.0410(10) 0.0050(8) 0.0050(8) 0.0021(8)
C24 0.0394(10) 0.0475(11) 0.0424(10) -0.0022(9) 0.0029(8) -0.0060(9)
C6 0.0512(11) 0.0382(10) 0.0368(10) 0.0048(9) 0.0097(8) -0.0009(9)
C23 0.0352(10) 0.0530(12) 0.0427(10) 0.0095(10) 0.0034(8) -0.0084(9)
C10 0.0433(11) 0.0429(11) 0.0528(12) 0.0048(10) 0.0099(9) -0.0018(9)
C20 0.0408(10) 0.0458(11) 0.0357(10) 0.0020(9) 0.0038(8) -0.0006(9)
O1 0.0590(9) 0.0613(10) 0.0823(11) -0.0068(9) 0.0228(8) -0.0230(8)
C19 0.0386(10) 0.0408(10) 0.0404(10) -0.0003(9) 0.0038(8) 0.0009(8)
C22 0.0360(10) 0.0576(13) 0.0429(11) 0.0131(10) 0.0065(8) 0.0032(9)
C8 0.0444(10) 0.0404(11) 0.0502(11) 0.0003(9) 0.0134(9) -0.0053(9)
C9 0.0416(10) 0.0395(10) 0.0468(11) 0.0005(9) 0.0094(8) 0.0001(8)
C21 0.0437(11) 0.0511(12) 0.0442(11) 0.0028(10) 0.0087(8) 0.0037(9)
C14 0.0489(11) 0.0514(12) 0.0390(10) -0.0015(9) 0.0038(8) -0.0075(9)
C27 0.0391(11) 0.0629(14) 0.0741(15) -0.0181(12) 0.0100(10) -0.0095(10)
C26 0.0418(11) 0.0629(14) 0.0620(14) 0.0100(12) 0.0071(9) -0.0078(11)
C11 0.0401(10) 0.0401(10) 0.0461(11) 0.0030(9) 0.0094(8) 0.0044(8)
C29 0.0562(12) 0.0360(11) 0.0629(13) -0.0038(10) 0.0071(10) -0.0022(9)
C16 0.0523(12) 0.0465(12) 0.0715(15) -0.0012(12) 0.0031(11) -0.0119(10)
C1 0.0551(12) 0.0567(13) 0.0487(12) -0.0068(11) 0.0150(9) -0.0087(10)
C13 0.0480(11) 0.0466(12) 0.0580(13) 0.0050(10) 0.0137(10) 0.0011(9)
C5 0.0654(13) 0.0420(12) 0.0457(11) 0.0046(10) 0.0016(10) 0.0106(10)
C18 0.0531(11) 0.0524(12) 0.0501(12) -0.0087(11) 0.0109(9) -0.0004(10)
C28 0.0471(11) 0.0524(13) 0.0683(14) -0.0105(12) 0.0034(10) 0.0010(10)
N2 0.0716(13) 0.0789(15) 0.0817(14) 0.0034(12) 0.0373(11) 0.0065(11)
C15 0.0526(12) 0.0591(14) 0.0523(12) 0.0029(11) 0.0106(9) -0.0141(11)
C17 0.0622(14) 0.0513(13) 0.0620(14) -0.0174(11) 0.0025(11) -0.0042(11)
C2 0.0758(16) 0.0713(16) 0.0510(13) -0.0092(12) 0.0130(11) -0.0269(13)
C12 0.0612(15) 0.0524(14) 0.0751(18) -0.0122(14) 0.0269(13) -0.0030(13)
C4 0.0977(19) 0.0443(13) 0.0533(13) 0.0004(11) 0.0052(12) 0.0177(13)
C25 0.0432(11) 0.0821(17) 0.0746(16) 0.0165(14) 0.0200(10) 0.0055(11)
N4 0.0646(13) 0.0763(15) 0.1218(19) 0.0079(14) 0.0180(13) -0.0276(12)
C3 0.111(2) 0.0471(13) 0.0515(14) -0.0073(11) 0.0098(14) -0.0153(14)

loop_
_atom_type_symbol
_atom_type_description
_atom_type_scat_dispersion_real
_atom_type_scat_dispersion_imag
_atom_type_scat_source
C C 0.0033 0.0016 'International Tables Vol C Tables 4.2.6.8 and 6.1.1.4'
H H 0.0000 0.0000 'International Tables Vol C Tables 4.2.6.8 and 6.1.1.4'
N N 0.0061 0.0033 'International Tables Vol C Tables 4.2.6.8 and 6.1.1.4'
O O 0.0106 0.0060 'International Tables Vol C Tables 4.2.6.8 and 6.1.1.4'

loop_
_geom_angle_atom_site_label_1
_geom_angle_atom_site_label_2
_geom_angle_atom_site_label_3
_geom_angle
C24 N3 C20 117.56(15)
C24 O2 C27 117.24(14)
C9 N1 C10 122.79(16)
C9 N1 C29 121.67(16)
C10 N1 C29 115.54(15)
C11 C7 C8 116.85(17)
C11 C7 C6 123.56(16)
C8 C7 C6 119.57(16)
N3 C24 O2 120.36(16)
N3 C24 C23 124.08(18)
O2 C24 C23 115.56(16)
C5 C6 C1 118.34(19)
C5 C6 C7 122.06(17)
C1 C6 C7 119.60(17)
C22 C23 C24 118.55(17)
C22 C23 C26 122.72(17)
C24 C23 C26 118.73(19)
O1 C10 N1 119.84(18)
O1 C10 C11 124.67(18)
N1 C10 C11 115.46(16)
N3 C20 C21 121.82(17)
N3 C20 C19 115.64(15)
C21 C20 C19 122.54(17)
C18 C19 C14 118.60(17)
C18 C19 C20 121.52(16)
C14 C19 C20 119.78(17)
C21 C22 C23 117.50(16)
C21 C22 C25 121.07(19)
C23 C22 C25 121.41(18)
C9 C8 C7 122.52(17)
C9 C8 H8 118.7
C7 C8 H8 118.7
C8 C9 N1 119.53(16)
C8 C9 C12 121.14(18)
N1 C9 C12 119.32(18)
C22 C21 C20 120.43(19)
C22 C21 H21 119.8
C20 C21 H21 119.8
C15 C14 C19 120.22(18)
C15 C14 H14 119.9
C19 C14 H14 119.9
O2 C27 C28 105.78(16)
O2 C27 H27A 110.6
C28 C27 H27A 110.6
O2 C27 H27B 110.6
C28 C27 H27B 110.6
H27A C27 H27B 108.7
N4 C26 C23 179.3(3)
C7 C11 C13 122.82(18)
C7 C11 C10 122.73(16)
C13 C11 C10 114.38(16)
N1 C29 C28 111.85(16)
N1 C29 H29A 109.2
C28 C29 H29A 109.2
N1 C29 H29B 109.2
C28 C29 H29B 109.2
H29A C29 H29B 107.9
C15 C16 C17 119.64(19)
C15 C16 H16 120.2
C17 C16 H16 120.2
C2 C1 C6 120.4(2)
C2 C1 H1 119.8
C6 C1 H1 119.8
N2 C13 C11 177.4(2)
C4 C5 C6 120.9(2)
C4 C5 H5 119.5
C6 C5 H5 119.5
C17 C18 C19 120.72(19)
C17 C18 H18 119.6
C19 C18 H18 119.6
C27 C28 C29 111.04(18)
C27 C28 H28A 109.4
C29 C28 H28A 109.4
C27 C28 H28B 109.4
C29 C28 H28B 109.4
H28A C28 H28B 108.0
C16 C15 C14 120.60(19)
C16 C15 H15 119.7
C14 C15 H15 119.7
C16 C17 C18 120.2(2)
C16 C17 H17 119.9
C18 C17 H17 119.9
C3 C2 C1 120.4(2)
C3 C2 H2 119.8
C1 C2 H2 119.8
C9 C12 H12A 110.2(13)
C9 C12 H12C 112.7(14)
H12A C12 H12C 109.8(19)
C9 C12 H12B 109.4(15)
H12A C12 H12B 108.1(19)
H12C C12 H12B 106(2)
C3 C4 C5 120.1(2)
C3 C4 H4 119.9
C5 C4 H4 119.9
C22 C25 H25A 109.5
C22 C25 H25B 109.5
H25A C25 H25B 109.5
C22 C25 H25C 109.5
H25A C25 H25C 109.5
H25B C25 H25C 109.5
C4 C3 C2 119.9(2)
C4 C3 H3 120.1
C2 C3 H3 120.1

loop_
_geom_bond_atom_site_label_1
_geom_bond_atom_site_label_2
_geom_bond_distance
N3 C24 1.311(2)
N3 C20 1.358(2)
O2 C24 1.346(2)
O2 C27 1.439(2)
N1 C9 1.369(2)
N1 C10 1.401(2)
N1 C29 1.479(2)
C7 C11 1.383(2)
C7 C8 1.408(2)
C7 C6 1.480(3)
C24 C23 1.404(2)
C6 C5 1.385(3)
C6 C1 1.392(3)
C23 C22 1.386(3)
C23 C26 1.431(3)
C10 O1 1.229(2)
C10 C11 1.440(3)
C20 C21 1.388(2)
C20 C19 1.479(2)
C19 C18 1.388(3)
C19 C14 1.389(2)
C22 C21 1.383(3)
C22 C25 1.501(3)
C8 C9 1.360(3)
C8 H8 0.9300
C9 C12 1.494(3)
C21 H21 0.9300
C14 C15 1.383(3)
C14 H14 0.9300
C27 C28 1.509(3)
C27 H27A 0.9700
C27 H27B 0.9700
C26 N4 1.138(3)
C11 C13 1.433(3)
C29 C28 1.513(3)
C29 H29A 0.9700
C29 H29B 0.9700
C16 C15 1.373(3)
C16 C17 1.376(3)
C16 H16 0.9300
C1 C2 1.385(3)
C1 H1 0.9300
C13 N2 1.147(2)
C5 C4 1.382(3)
C5 H5 0.9300
C18 C17 1.379(3)
C18 H18 0.9300
C28 H28A 0.9700
C28 H28B 0.9700
C15 H15 0.9300
C17 H17 0.9300
C2 C3 1.372(3)
C2 H2 0.9300
C12 H12A 1.00(2)
C12 H12C 1.01(3)
C12 H12B 0.95(3)
C4 C3 1.373(3)
C4 H4 0.9300
C25 H25A 0.9600
C25 H25B 0.9600
C25 H25C 0.9600
C3 H3 0.9300

loop_
_geom_torsion_atom_site_label_1
_geom_torsion_atom_site_label_2
_geom_torsion_atom_site_label_3
_geom_torsion_atom_site_label_4
_geom_torsion
C20 N3 C24 O2 179.44(17)
C20 N3 C24 C23 -0.9(3)
C27 O2 C24 N3 3.1(3)
C27 O2 C24 C23 -176.59(17)
C11 C7 C6 C5 41.9(3)
C8 C7 C6 C5 -139.42(19)
C11 C7 C6 C1 -138.67(19)
C8 C7 C6 C1 40.0(2)
N3 C24 C23 C22 2.4(3)
O2 C24 C23 C22 -177.96(17)
N3 C24 C23 C26 -176.34(18)
O2 C24 C23 C26 3.3(3)
C9 N1 C10 O1 -179.31(18)
C29 N1 C10 O1 0.3(3)
C9 N1 C10 C11 2.6(3)
C29 N1 C10 C11 -177.86(16)
C24 N3 C20 C21 -1.7(3)
C24 N3 C20 C19 177.55(16)
N3 C20 C19 C18 -148.66(18)
C21 C20 C19 C18 30.5(3)
N3 C20 C19 C14 27.4(2)
C21 C20 C19 C14 -153.36(18)
C24 C23 C22 C21 -1.2(3)
C26 C23 C22 C21 177.44(18)
C24 C23 C22 C25 -179.32(18)
C26 C23 C22 C25 -0.7(3)
C11 C7 C8 C9 1.4(3)
C6 C7 C8 C9 -177.37(18)
C7 C8 C9 N1 -2.4(3)
C7 C8 C9 C12 176.4(2)
C10 N1 C9 C8 0.3(3)
C29 N1 C9 C8 -179.29(17)
C10 N1 C9 C12 -178.5(2)
C29 N1 C9 C12 1.9(3)
C23 C22 C21 C20 -1.2(3)
C25 C22 C21 C20 176.94(18)
N3 C20 C21 C22 2.7(3)
C19 C20 C21 C22 -176.42(17)
C18 C19 C14 C15 -0.2(3)
C20 C19 C14 C15 -176.39(18)
C24 O2 C27 C28 -176.57(17)
C22 C23 C26 N4 -41(21)
C24 C23 C26 N4 138(21)
C8 C7 C11 C13 -175.13(18)
C6 C7 C11 C13 3.6(3)
C8 C7 C11 C10 1.7(3)
C6 C7 C11 C10 -179.60(17)
O1 C10 C11 C7 178.41(19)
N1 C10 C11 C7 -3.6(3)
O1 C10 C11 C13 -4.5(3)
N1 C10 C11 C13 173.50(17)
C9 N1 C29 C28 97.1(2)
C10 N1 C29 C28 -82.5(2)
C5 C6 C1 C2 0.1(3)
C7 C6 C1 C2 -179.41(18)
C7 C11 C13 N2 134(5)
C10 C11 C13 N2 -43(5)
C1 C6 C5 C4 -0.7(3)
C7 C6 C5 C4 178.75(18)
C14 C19 C18 C17 -0.6(3)
C20 C19 C18 C17 175.53(19)
O2 C27 C28 C29 72.4(2)
N1 C29 C28 C27 -170.43(16)
C17 C16 C15 C14 -1.1(3)
C19 C14 C15 C16 1.0(3)
C15 C16 C17 C18 0.3(3)
C19 C18 C17 C16 0.6(3)
C6 C1 C2 C3 1.2(3)
C6 C5 C4 C3 0.1(3)
C5 C4 C3 C2 1.1(3)
C1 C2 C3 C4 -1.8(3)
